data_4073626
loop_
_publ_author_name
'Bunge, Scott D.'
'Lance, Jacob M.'
'Bertke, Jeffrey A.'

_publ_section_title
;
 Synthesis, Structure, and Reactivity of Alkylzinc Complexes Stabilized
 with 1,1,3,3-Tetramethylguanidine
;
_journal_issue 25
_journal_name_full Organometallics
_journal_page_first 6320
_journal_paper_doi 10.1021/om700501g
_journal_volume 26
_journal_year 2007
_chemical_formula_sum 'C22 H41 N3 O Zn'
_chemical_formula_weight 428.95
_chemical_name_common '[Zn(Et)(DBP-4Me)(H-TMG)] (5)'
_chemical_name_systematic
;

 ?

;
_space_group_IT_number 14
_symmetry_cell_setting monoclinic
_symmetry_space_group_name_Hall '-P 2ybc'
_symmetry_space_group_name_H-M 'P 1 21/c 1'
_atom_sites_solution_hydrogens geom
_atom_sites_solution_primary direct
_atom_sites_solution_secondary difmap
_audit_creation_method SHELXL-97
_cell_angle_alpha 90.00
_cell_angle_beta 94.9850(10)
_cell_angle_gamma 90.00
_cell_formula_units_Z 4
_cell_length_a 9.2716(5)
_cell_length_b 12.0066(8)
_cell_length_c 21.7463(14)
_cell_measurement_reflns_used 2411
_cell_measurement_temperature 100(2)
_cell_measurement_theta_max 22.24
_cell_measurement_theta_min 2.20
_cell_volume 2411.6(3)
_computing_cell_refinement 'Bruker SMART'
_computing_data_collection 'Bruker SMART'
_computing_data_reduction 'Bruker SAINT'
_computing_molecular_graphics 'Bruker SHELXTL'
_computing_publication_material 'Bruker SHELXTL'
_computing_structure_refinement 'SHELXL-97 (Sheldrick, 1997)'
_computing_structure_solution 'SHELXS-97 (Sheldrick, 1990)'
_diffrn_ambient_temperature 100(2)
_diffrn_measured_fraction_theta_full 1.000
_diffrn_measured_fraction_theta_max 1.000
_diffrn_measurement_device_type 'CCD area detector'
_diffrn_measurement_method 'phi and omega scans'
_diffrn_radiation_monochromator graphite
_diffrn_radiation_source 'fine-focus sealed tube'
_diffrn_radiation_type MoK\a
_diffrn_radiation_wavelength 0.71073
_diffrn_reflns_av_R_equivalents 0.0489
_diffrn_reflns_av_sigmaI/netI 0.0540
_diffrn_reflns_limit_h_max 11
_diffrn_reflns_limit_h_min -11
_diffrn_reflns_limit_k_max 9
_diffrn_reflns_limit_k_min -14
_diffrn_reflns_limit_l_max 26
_diffrn_reflns_limit_l_min -26
_diffrn_reflns_number 14179
_diffrn_reflns_theta_full 25.50
_diffrn_reflns_theta_max 25.50
_diffrn_reflns_theta_min 1.88
_exptl_absorpt_coefficient_mu 1.033
_exptl_absorpt_correction_T_max 0.8948
_exptl_absorpt_correction_T_min 0.8439
_exptl_absorpt_correction_type multi-scan
_exptl_absorpt_process_details SADABS
_exptl_crystal_colour colorless
_exptl_crystal_density_diffrn 1.181
_exptl_crystal_density_meas ?
_exptl_crystal_density_method 'not measured'
_exptl_crystal_description irregular
_exptl_crystal_F_000 928
_exptl_crystal_size_max 0.17
_exptl_crystal_size_mid 0.14
_exptl_crystal_size_min 0.11
_refine_diff_density_max 0.690
_refine_diff_density_min -0.453
_refine_diff_density_rms 0.062
_refine_ls_extinction_method none
_refine_ls_goodness_of_fit_ref 1.635
_refine_ls_hydrogen_treatment constr
_refine_ls_matrix_type full
_refine_ls_number_parameters 256
_refine_ls_number_reflns 4496
_refine_ls_number_restraints 0
_refine_ls_restrained_S_all 1.635
_refine_ls_R_factor_all 0.0752
_refine_ls_R_factor_gt 0.0497
_refine_ls_shift/su_max 0.025
_refine_ls_shift/su_mean 0.000
_refine_ls_structure_factor_coef Fsqd
_refine_ls_weighting_details 'calc w=1/[\s^2^(Fo^2^)+(0.0000P)^2^+0.0000P] where P=(Fo^2^+2Fc^2^)/3'
_refine_ls_weighting_scheme calc
_refine_ls_wR_factor_gt 0.0754
_refine_ls_wR_factor_ref 0.0788
_reflns_number_gt 3253
_reflns_number_total 4496
_reflns_threshold_expression >2sigma(I)
_cod_data_source_file om700501g-file003.cif
_cod_data_source_block jml025_0m
_cod_depositor_comments
;
The following automatic conversions were performed:

'_symmetry_cell_setting' value 'Monoclinic' changed to 'monoclinic'
according to /home/saulius/struct/CIF-dictionaries/cif_core.dic
dictionary named 'cif_core.dic' version 2.4.1 from
2010-06-29.

'_exptl_absorpt_correction_type' value 'MULTI-SCAN'
changed to 'multi-scan' according to
/home/saulius/struct/CIF-dictionaries/cif_core.dic dictionary named
'cif_core.dic' version 2.4.1 from 2010-06-29.

Automatic conversion script
Id: cif_fix_values 1715 2011-07-08 13:25:40Z adriana 

The following automatic conversions were performed:

'_exptl_crystal_density_meas' value 'not measured' was changed to '?'
- the value is perceived as not measured.

Automatic conversion script
Id: cif_fix_values 3008 2015-01-20 13:52:24Z robertas 
;
_cod_original_sg_symbol_H-M P2(1)/c
_cod_database_code 4073626

loop_
_symmetry_equiv_pos_as_xyz
'x, y, z'
'-x, y+1/2, -z+1/2'
'-x, -y, -z'
'x, -y-1/2, z-1/2'

loop_
_atom_site_label
_atom_site_type_symbol
_atom_site_fract_x
_atom_site_fract_y
_atom_site_fract_z
_atom_site_U_iso_or_equiv
_atom_site_adp_type
_atom_site_occupancy
_atom_site_symmetry_multiplicity
_atom_site_calc_flag
_atom_site_refinement_flags
Zn1 Zn 0.39308(4) 0.94691(3) 0.307241(16) 0.03981(13) Uani 1 1 d .
N1 N 0.3009(2) 1.0615(2) 0.35485(10) 0.0360(6) Uani 1 1 d .
H1 H 0.3258 1.0495 0.3943 0.043 Uiso 1 1 calc R
N2 N 0.1238(3) 1.1647(2) 0.29898(12) 0.0391(7) Uani 1 1 d .
N3 N 0.2163(3) 1.2283(2) 0.39507(11) 0.0362(7) Uani 1 1 d .
O1 O 0.48137(19) 0.88964(16) 0.38323(8) 0.0325(5) Uani 1 1 d .
C1 C 0.5751(3) 0.8054(3) 0.39209(12) 0.0274(7) Uani 1 1 d .
C2 C 0.5250(3) 0.6956(2) 0.40154(12) 0.0271(7) Uani 1 1 d .
C3 C 0.6267(3) 0.6102(2) 0.40962(12) 0.0295(7) Uani 1 1 d .
H3 H 0.5932 0.5363 0.4147 0.035 Uiso 1 1 calc R
C4 C 0.7751(3) 0.6284(3) 0.41056(12) 0.0293(7) Uani 1 1 d .
C5 C 0.8208(3) 0.7368(3) 0.40444(13) 0.0318(8) Uani 1 1 d .
H5 H 0.9220 0.7506 0.4060 0.038 Uiso 1 1 calc R
C6 C 0.7269(3) 0.8271(3) 0.39606(12) 0.0285(7) Uani 1 1 d .
C7 C 0.3636(3) 0.6695(3) 0.40557(13) 0.0337(8) Uani 1 1 d .
C8 C 0.3373(3) 0.5474(3) 0.41983(15) 0.0489(9) Uani 1 1 d .
H8A H 0.2345 0.5360 0.4252 0.073 Uiso 1 1 calc R
H8B H 0.3954 0.5264 0.4578 0.073 Uiso 1 1 calc R
H8C H 0.3650 0.5012 0.3856 0.073 Uiso 1 1 calc R
C9 C 0.2732(3) 0.6944(3) 0.34478(15) 0.0564(11) Uani 1 1 d .
H9A H 0.2738 0.7747 0.3368 0.085 Uiso 1 1 calc R
H9B H 0.1735 0.6693 0.3477 0.085 Uiso 1 1 calc R
H9C H 0.3146 0.6550 0.3110 0.085 Uiso 1 1 calc R
C10 C 0.3050(3) 0.7379(3) 0.45742(15) 0.0502(10) Uani 1 1 d .
H10A H 0.3235 0.8171 0.4508 0.075 Uiso 1 1 calc R
H10B H 0.3534 0.7147 0.4972 0.075 Uiso 1 1 calc R
H10C H 0.2005 0.7255 0.4574 0.075 Uiso 1 1 calc R
C11 C 0.7863(3) 0.9467(3) 0.39377(14) 0.0381(8) Uani 1 1 d .
C12 C 0.9516(3) 0.9484(3) 0.40208(16) 0.0553(10) Uani 1 1 d .
H12A H 0.9903 0.9075 0.3681 0.083 Uiso 1 1 calc R
H12B H 0.9848 0.9130 0.4414 0.083 Uiso 1 1 calc R
H12C H 0.9858 1.0256 0.4021 0.083 Uiso 1 1 calc R
C13 C 0.7333(3) 1.0163(3) 0.44645(15) 0.0532(10) Uani 1 1 d .
H13A H 0.7641 1.0938 0.4423 0.080 Uiso 1 1 calc R
H13B H 0.7745 0.9865 0.4861 0.080 Uiso 1 1 calc R
H13C H 0.6274 1.0131 0.4446 0.080 Uiso 1 1 calc R
C14 C 0.7420(4) 1.0048(3) 0.33223(15) 0.0526(10) Uani 1 1 d .
H14A H 0.6387 1.0233 0.3300 0.079 Uiso 1 1 calc R
H14B H 0.7604 0.9550 0.2981 0.079 Uiso 1 1 calc R
H14C H 0.7986 1.0732 0.3293 0.079 Uiso 1 1 calc R
C15 C 0.8793(3) 0.5330(3) 0.41950(14) 0.0441(9) Uani 1 1 d .
H15A H 0.8345 0.4725 0.4413 0.066 Uiso 1 1 calc R
H15B H 0.9673 0.5580 0.4438 0.066 Uiso 1 1 calc R
H15C H 0.9043 0.5063 0.3792 0.066 Uiso 1 1 calc R
C16 C 0.2164(3) 1.1491(3) 0.35022(14) 0.0307(7) Uani 1 1 d .
C17 C 0.0979(3) 1.0760(3) 0.25466(14) 0.0530(10) Uani 1 1 d .
H17A H 0.1738 1.0766 0.2260 0.079 Uiso 1 1 calc R
H17B H 0.0033 1.0869 0.2316 0.079 Uiso 1 1 calc R
H17C H 0.0990 1.0044 0.2763 0.079 Uiso 1 1 calc R
C18 C 0.0912(4) 1.2758(3) 0.27409(17) 0.0658(12) Uani 1 1 d .
H18A H 0.1363 1.3320 0.3023 0.099 Uiso 1 1 calc R
H18B H -0.0139 1.2870 0.2697 0.099 Uiso 1 1 calc R
H18C H 0.1293 1.2829 0.2336 0.099 Uiso 1 1 calc R
C19 C 0.0808(3) 1.2738(3) 0.41401(17) 0.0611(11) Uani 1 1 d .
H19A H -0.0003 1.2464 0.3862 0.092 Uiso 1 1 calc R
H19B H 0.0839 1.3553 0.4122 0.092 Uiso 1 1 calc R
H19C H 0.0681 1.2502 0.4563 0.092 Uiso 1 1 calc R
C20 C 0.3371(3) 1.2334(3) 0.44215(14) 0.0455(9) Uani 1 1 d .
H20A H 0.3260 1.1753 0.4731 0.068 Uiso 1 1 calc R
H20B H 0.3389 1.3066 0.4621 0.068 Uiso 1 1 calc R
H20C H 0.4278 1.2217 0.4231 0.068 Uiso 1 1 calc R
C21 C 0.3939(5) 0.8959(4) 0.22141(18) 0.0958(17) Uani 1 1 d .
H21A H 0.2935 0.8761 0.2062 0.115 Uiso 1 1 calc R
H21B H 0.4233 0.9594 0.1962 0.115 Uiso 1 1 calc R
C22 C 0.4849(6) 0.8037(5) 0.2105(2) 0.135(2) Uani 1 1 d .
H22A H 0.5832 0.8304 0.2057 0.202 Uiso 1 1 calc R
H22B H 0.4471 0.7651 0.1728 0.202 Uiso 1 1 calc R
H22C H 0.4870 0.7522 0.2455 0.202 Uiso 1 1 calc R

loop_
_atom_site_aniso_label
_atom_site_aniso_U_11
_atom_site_aniso_U_22
_atom_site_aniso_U_33
_atom_site_aniso_U_23
_atom_site_aniso_U_13
_atom_site_aniso_U_12
Zn1 0.0466(2) 0.0392(2) 0.0335(2) 0.0004(2) 0.00281(16) 0.0118(2)
N1 0.0397(15) 0.0391(17) 0.0281(13) 0.0024(14) -0.0032(11) 0.0117(14)
N2 0.0408(16) 0.0349(17) 0.0399(16) 0.0065(15) -0.0069(13) 0.0082(13)
N3 0.0389(16) 0.0300(17) 0.0394(15) -0.0032(14) 0.0006(13) 0.0088(13)
O1 0.0310(11) 0.0285(13) 0.0380(12) -0.0008(11) 0.0020(9) 0.0101(10)
C1 0.0283(17) 0.031(2) 0.0222(16) -0.0026(15) -0.0003(13) 0.0060(15)
C2 0.0262(17) 0.030(2) 0.0246(16) -0.0040(15) -0.0010(13) 0.0005(14)
C3 0.0351(18) 0.0227(18) 0.0305(17) -0.0011(15) 0.0021(14) 0.0028(14)
C4 0.0260(17) 0.035(2) 0.0273(16) 0.0022(16) 0.0022(13) 0.0081(15)
C5 0.0231(17) 0.037(2) 0.0348(18) -0.0010(17) 0.0020(14) 0.0035(15)
C6 0.0276(17) 0.0292(19) 0.0287(16) -0.0047(16) 0.0029(13) -0.0017(14)
C7 0.0280(17) 0.037(2) 0.0358(18) -0.0025(17) -0.0014(14) 0.0002(15)
C8 0.0332(19) 0.046(2) 0.067(2) 0.000(2) 0.0030(16) -0.0080(17)
C9 0.038(2) 0.070(3) 0.058(2) 0.011(2) -0.0175(17) -0.0075(19)
C10 0.0314(19) 0.061(3) 0.060(2) -0.011(2) 0.0148(17) 0.0004(17)
C11 0.0358(18) 0.0303(19) 0.049(2) -0.0025(19) 0.0072(15) -0.0054(16)
C12 0.042(2) 0.045(2) 0.080(3) 0.003(2) 0.0087(18) -0.0147(18)
C13 0.059(2) 0.036(2) 0.066(2) -0.018(2) 0.0156(19) -0.0132(18)
C14 0.060(2) 0.037(2) 0.061(2) 0.009(2) 0.0100(18) 0.0006(18)
C15 0.0374(19) 0.047(2) 0.048(2) 0.0071(19) 0.0047(15) 0.0151(17)
C16 0.0291(17) 0.029(2) 0.0340(18) 0.0070(17) 0.0009(14) 0.0028(15)
C17 0.047(2) 0.064(3) 0.044(2) -0.002(2) -0.0143(17) 0.0113(19)
C18 0.065(3) 0.059(3) 0.070(3) 0.022(2) -0.017(2) 0.009(2)
C19 0.053(2) 0.045(2) 0.086(3) -0.021(2) 0.010(2) 0.0157(19)
C20 0.059(2) 0.041(2) 0.0357(19) -0.0031(18) -0.0043(17) -0.0010(18)
C21 0.130(4) 0.103(4) 0.059(3) 0.015(3) 0.032(3) 0.070(3)
C22 0.163(5) 0.135(5) 0.118(4) -0.043(4) 0.074(4) -0.011(4)

loop_
_atom_type_symbol
_atom_type_description
_atom_type_scat_dispersion_real
_atom_type_scat_dispersion_imag
_atom_type_scat_source
C C 0.0033 0.0016 'International Tables Vol C Tables 4.2.6.8 and 6.1.1.4'
H H 0.0000 0.0000 'International Tables Vol C Tables 4.2.6.8 and 6.1.1.4'
N N 0.0061 0.0033 'International Tables Vol C Tables 4.2.6.8 and 6.1.1.4'
O O 0.0106 0.0060 'International Tables Vol C Tables 4.2.6.8 and 6.1.1.4'
Zn Zn 0.2839 1.4301 'International Tables Vol C Tables 4.2.6.8 and 6.1.1.4'

loop_
_geom_angle_atom_site_label_1
_geom_angle_atom_site_label_2
_geom_angle_atom_site_label_3
_geom_angle
O1 Zn1 C21 132.37(13)
O1 Zn1 N1 88.24(9)
C21 Zn1 N1 139.26(13)
C16 N1 Zn1 143.8(2)
C16 N1 H1 108.1
Zn1 N1 H1 108.1
C16 N2 C17 120.2(3)
C16 N2 C18 121.7(3)
C17 N2 C18 114.2(3)
C16 N3 C20 119.1(2)
C16 N3 C19 121.1(3)
C20 N3 C19 114.5(3)
C1 O1 Zn1 128.49(17)
O1 C1 C2 120.5(3)
O1 C1 C6 119.8(3)
C2 C1 C6 119.6(3)
C3 C2 C1 118.4(3)
C3 C2 C7 119.6(3)
C1 C2 C7 122.0(3)
C4 C3 C2 122.9(3)
C4 C3 H3 118.5
C2 C3 H3 118.5
C5 C4 C3 117.3(3)
C5 C4 C15 122.2(3)
C3 C4 C15 120.5(3)
C4 C5 C6 123.6(3)
C4 C5 H5 118.2
C6 C5 H5 118.2
C5 C6 C1 117.9(3)
C5 C6 C11 120.6(3)
C1 C6 C11 121.4(3)
C8 C7 C10 107.0(3)
C8 C7 C9 106.1(3)
C10 C7 C9 109.2(3)
C8 C7 C2 112.4(2)
C10 C7 C2 110.0(2)
C9 C7 C2 111.9(2)
C7 C8 H8A 109.5
C7 C8 H8B 109.5
H8A C8 H8B 109.5
C7 C8 H8C 109.5
H8A C8 H8C 109.5
H8B C8 H8C 109.5
C7 C9 H9A 109.5
C7 C9 H9B 109.5
H9A C9 H9B 109.5
C7 C9 H9C 109.5
H9A C9 H9C 109.5
H9B C9 H9C 109.5
C7 C10 H10A 109.5
C7 C10 H10B 109.5
H10A C10 H10B 109.5
C7 C10 H10C 109.5
H10A C10 H10C 109.5
H10B C10 H10C 109.5
C14 C11 C13 109.0(3)
C14 C11 C12 106.7(3)
C13 C11 C12 106.7(3)
C14 C11 C6 112.5(2)
C13 C11 C6 110.2(2)
C12 C11 C6 111.5(3)
C11 C12 H12A 109.5
C11 C12 H12B 109.5
H12A C12 H12B 109.5
C11 C12 H12C 109.5
H12A C12 H12C 109.5
H12B C12 H12C 109.5
C11 C13 H13A 109.5
C11 C13 H13B 109.5
H13A C13 H13B 109.5
C11 C13 H13C 109.5
H13A C13 H13C 109.5
H13B C13 H13C 109.5
C11 C14 H14A 109.5
C11 C14 H14B 109.5
H14A C14 H14B 109.5
C11 C14 H14C 109.5
H14A C14 H14C 109.5
H14B C14 H14C 109.5
C4 C15 H15A 109.5
C4 C15 H15B 109.5
H15A C15 H15B 109.5
C4 C15 H15C 109.5
H15A C15 H15C 109.5
H15B C15 H15C 109.5
N1 C16 N3 122.9(3)
N1 C16 N2 120.3(3)
N3 C16 N2 116.8(3)
N2 C17 H17A 109.5
N2 C17 H17B 109.5
H17A C17 H17B 109.5
N2 C17 H17C 109.5
H17A C17 H17C 109.5
H17B C17 H17C 109.5
N2 C18 H18A 109.5
N2 C18 H18B 109.5
H18A C18 H18B 109.5
N2 C18 H18C 109.5
H18A C18 H18C 109.5
H18B C18 H18C 109.5
N3 C19 H19A 109.5
N3 C19 H19B 109.5
H19A C19 H19B 109.5
N3 C19 H19C 109.5
H19A C19 H19C 109.5
H19B C19 H19C 109.5
N3 C20 H20A 109.5
N3 C20 H20B 109.5
H20A C20 H20B 109.5
N3 C20 H20C 109.5
H20A C20 H20C 109.5
H20B C20 H20C 109.5
C22 C21 Zn1 116.9(3)
C22 C21 H21A 108.1
Zn1 C21 H21A 108.1
C22 C21 H21B 108.1
Zn1 C21 H21B 108.1
H21A C21 H21B 107.3
C21 C22 H22A 109.5
C21 C22 H22B 109.5
H22A C22 H22B 109.5
C21 C22 H22C 109.5
H22A C22 H22C 109.5
H22B C22 H22C 109.5

loop_
_geom_bond_atom_site_label_1
_geom_bond_atom_site_label_2
_geom_bond_distance
Zn1 O1 1.9075(19)
Zn1 C21 1.965(4)
Zn1 N1 1.961(2)
N1 C16 1.311(3)
N1 H1 0.8800
N2 C16 1.359(3)
N2 C17 1.442(4)
N2 C18 1.461(4)
N3 C16 1.362(4)
N3 C20 1.451(3)
N3 C19 1.461(4)
O1 C1 1.336(3)
C1 C2 1.418(4)
C1 C6 1.427(4)
C2 C3 1.394(4)
C2 C7 1.539(4)
C3 C4 1.391(4)
C3 H3 0.9500
C4 C5 1.379(4)
C4 C15 1.501(4)
C5 C6 1.393(4)
C5 H5 0.9500
C6 C11 1.540(4)
C7 C8 1.523(4)
C7 C10 1.532(4)
C7 C9 1.532(4)
C8 H8A 0.9800
C8 H8B 0.9800
C8 H8C 0.9800
C9 H9A 0.9800
C9 H9B 0.9800
C9 H9C 0.9800
C10 H10A 0.9800
C10 H10B 0.9800
C10 H10C 0.9800
C11 C14 1.533(4)
C11 C13 1.533(4)
C11 C12 1.528(4)
C12 H12A 0.9800
C12 H12B 0.9800
C12 H12C 0.9800
C13 H13A 0.9800
C13 H13B 0.9800
C13 H13C 0.9800
C14 H14A 0.9800
C14 H14B 0.9800
C14 H14C 0.9800
C15 H15A 0.9800
C15 H15B 0.9800
C15 H15C 0.9800
C17 H17A 0.9800
C17 H17B 0.9800
C17 H17C 0.9800
C18 H18A 0.9800
C18 H18B 0.9800
C18 H18C 0.9800
C19 H19A 0.9800
C19 H19B 0.9800
C19 H19C 0.9800
C20 H20A 0.9800
C20 H20B 0.9800
C20 H20C 0.9800
C21 C22 1.424(6)
C21 H21A 0.9900
C21 H21B 0.9900
C22 H22A 0.9800
C22 H22B 0.9800
C22 H22C 0.9800
